data_4342797
loop_
_publ_author_name
'Chai, Wenxiang'
'Hong, Mingwei'
'Song, Li'
'Jia, Guohua'
'Shi, Hongsheng'
'Guo, Jiayu'
'Shu, Kangying'
'Guo, Bing'
'Zhang, Yicheng'
'You, Wenwu'
'Chen, Xueyuan'

_publ_section_title
;
 Three reversible polymorphic copper(i) complexes triggered by ligand
 conformation: insights into polymorphic crystal habit and luminescent
 properties.
;
_journal_issue 9
_journal_name_full 'Inorganic chemistry'
_journal_page_first 4200
_journal_page_last 4207
_journal_paper_doi 10.1021/ic502709b
_journal_volume 54
_journal_year 2015
_chemical_formula_moiety 'C52 H40 Cu N2 O P2, F6 P'
_chemical_formula_sum 'C52 H40 Cu F6 N2 O P3'
_chemical_formula_weight 979.31
_chemical_name_systematic
; 
 ? 
;
_space_group_crystal_system monoclinic
_space_group_IT_number 14
_space_group_name_Hall '-P 2ybc'
_space_group_name_H-M_alt 'P 1 21/c 1'
_symmetry_space_group_name_Hall '-P 2ybc'
_symmetry_space_group_name_H-M 'P 1 21/c 1'
_atom_sites_solution_hydrogens geom
_atom_sites_solution_primary direct
_atom_sites_solution_secondary difmap
_audit_creation_method SHELXL-97
_cell_angle_alpha 90.00
_cell_angle_beta 99.544(4)
_cell_angle_gamma 90.00
_cell_formula_units_Z 4
_cell_length_a 11.0462(4)
_cell_length_b 30.5471(12)
_cell_length_c 13.9069(6)
_cell_measurement_reflns_used 5037
_cell_measurement_temperature 293(2)
_cell_measurement_theta_max 29.5548
_cell_measurement_theta_min 2.8928
_cell_volume 4627.6(3)
_computing_cell_refinement
;
CrysAlisPro, Agilent Technologies,
Version 1.171.35.11 (release 16-05-2011 CrysAlis171 .NET)
(compiled May 16 2011,17:55:39)
;
_computing_data_collection
;
CrysAlisPro, Agilent Technologies,
Version 1.171.35.11 (release 16-05-2011 CrysAlis171 .NET)
(compiled May 16 2011,17:55:39)
;
_computing_data_reduction
;
CrysAlisPro, Agilent Technologies,
Version 1.171.35.11 (release 16-05-2011 CrysAlis171 .NET)
(compiled May 16 2011,17:55:39)
;
_computing_structure_refinement 'SHELXL-97 (Sheldrick, 2008)'
_computing_structure_solution 'SHELXS-97 (Sheldrick, 2008)'
_diffrn_ambient_temperature 293(2)
_diffrn_detector_area_resol_mean 10.3592
_diffrn_measured_fraction_theta_full 0.998
_diffrn_measured_fraction_theta_max 0.998
_diffrn_measurement_device_type 'Xcalibur, Atlas, Gemini ultra'
_diffrn_measurement_method '\w scans'
_diffrn_radiation_monochromator graphite
_diffrn_radiation_source 'Enhance (Mo) X-ray Source'
_diffrn_radiation_type MoK\a
_diffrn_radiation_wavelength 0.7107
_diffrn_reflns_av_R_equivalents 0.0409
_diffrn_reflns_av_sigmaI/netI 0.0557
_diffrn_reflns_limit_h_max 10
_diffrn_reflns_limit_h_min -13
_diffrn_reflns_limit_k_max 37
_diffrn_reflns_limit_k_min -31
_diffrn_reflns_limit_l_max 17
_diffrn_reflns_limit_l_min -14
_diffrn_reflns_number 19625
_diffrn_reflns_theta_full 26.00
_diffrn_reflns_theta_max 26.00
_diffrn_reflns_theta_min 2.90
_exptl_absorpt_coefficient_mu 0.641
_exptl_absorpt_correction_T_max 1.00000
_exptl_absorpt_correction_T_min 0.93540
_exptl_absorpt_correction_type multi-scan
_exptl_absorpt_process_details
;
CrysAlisPro, Agilent Technologies,
Version 1.171.35.11 (release 16-05-2011 CrysAlis171 .NET)
(compiled May 16 2011,17:55:39)
Empirical absorption correction using spherical harmonics,
 implemented in SCALE3 ABSPACK scaling algorithm.
;
_exptl_crystal_colour orange
_exptl_crystal_density_diffrn 1.406
_exptl_crystal_density_method 'not measured'
_exptl_crystal_description block
_exptl_crystal_F_000 2008
_exptl_crystal_size_max 0.38
_exptl_crystal_size_mid 0.29
_exptl_crystal_size_min 0.23
_refine_diff_density_max 0.363
_refine_diff_density_min -0.335
_refine_diff_density_rms 0.056
_refine_ls_extinction_method none
_refine_ls_goodness_of_fit_ref 1.239
_refine_ls_hydrogen_treatment constr
_refine_ls_matrix_type full
_refine_ls_number_parameters 813
_refine_ls_number_reflns 9074
_refine_ls_number_restraints 829
_refine_ls_restrained_S_all 1.190
_refine_ls_R_factor_all 0.0900
_refine_ls_R_factor_gt 0.0635
_refine_ls_shift/su_max 0.059
_refine_ls_shift/su_mean 0.002
_refine_ls_structure_factor_coef Fsqd
_refine_ls_weighting_details 'calc w=1/[\s^2^(Fo^2^)+(0.0075P)^2^+5.5519P] where P=(Fo^2^+2Fc^2^)/3'
_refine_ls_weighting_scheme calc
_refine_ls_wR_factor_gt 0.1097
_refine_ls_wR_factor_ref 0.1181
_reflns_number_gt 6794
_reflns_number_total 9074
_reflns_threshold_expression >2sigma(I)
_cod_data_source_file ic502709b_si_002.cif
_cod_data_source_block beta
_cod_depositor_comments 'Adding full bibliography for 4342796--4342798.cif.'
_cod_database_code 4342797

loop_
_symmetry_equiv_pos_as_xyz
'x, y, z'
'-x, y+1/2, -z+1/2'
'-x, -y, -z'
'x, -y-1/2, z-1/2'

loop_
_atom_site_label
_atom_site_type_symbol
_atom_site_fract_x
_atom_site_fract_y
_atom_site_fract_z
_atom_site_U_iso_or_equiv
_atom_site_adp_type
_atom_site_occupancy
_atom_site_symmetry_multiplicity
_atom_site_calc_flag
_atom_site_refinement_flags
_atom_site_disorder_assembly
_atom_site_disorder_group
Cu1 Cu 0.05588(4) 0.138823(14) 0.76003(3) 0.03981(13) Uani 1 1 d . . .
P1 P 0.02299(9) 0.08383(3) 0.85848(7) 0.0381(2) Uani 1 1 d . B .
P2 P 0.09265(9) 0.13395(3) 0.60353(7) 0.0414(2) Uani 1 1 d . B .
P3 P 0.47980(11) 0.12605(4) 0.19908(11) 0.0643(3) Uani 1 1 d . . .
F1 F 0.3521(6) 0.1243(3) 0.2404(9) 0.123(3) Uani 0.676(13) 1 d PDU A 1
F2 F 0.5162(8) 0.0823(3) 0.2616(7) 0.100(3) Uani 0.676(13) 1 d PDU A 1
F3 F 0.6026(9) 0.1270(4) 0.1697(11) 0.148(5) Uani 0.676(13) 1 d PDU A 1
F4 F 0.4399(11) 0.1687(3) 0.1533(10) 0.166(6) Uani 0.676(13) 1 d PDU A 1
F5 F 0.5354(11) 0.1511(3) 0.2986(7) 0.141(4) Uani 0.676(13) 1 d PDU A 1
F6 F 0.4233(13) 0.0975(3) 0.1151(6) 0.148(5) Uani 0.676(13) 1 d PDU A 1
F1X F 0.3525(12) 0.1139(6) 0.150(2) 0.154(9) Uani 0.324(13) 1 d PDU A 2
F2X F 0.510(2) 0.0792(5) 0.228(2) 0.169(13) Uani 0.324(13) 1 d PDU A 2
F3X F 0.6210(14) 0.1378(7) 0.2266(17) 0.124(9) Uani 0.324(13) 1 d PDU A 2
F4X F 0.463(2) 0.1726(5) 0.1447(14) 0.137(10) Uani 0.324(13) 1 d PDU A 2
F5X F 0.450(3) 0.1415(7) 0.2857(14) 0.174(9) Uani 0.324(13) 1 d PDU A 2
F6X F 0.526(2) 0.1111(6) 0.0933(11) 0.148(7) Uani 0.324(13) 1 d PDU A 2
O1 O 0.2007(6) 0.2613(2) 0.8330(5) 0.0620(19) Uani 0.571(6) 1 d PDU B 1
N1 N -0.0642(14) 0.1944(5) 0.759(2) 0.043(3) Uani 0.571(6) 1 d PDU B 1
N2 N 0.1834(15) 0.1880(5) 0.818(2) 0.047(3) Uani 0.571(6) 1 d PDU B 1
C1 C -0.1875(17) 0.1970(7) 0.725(3) 0.048(3) Uani 0.571(6) 1 d PDU B 1
C2 C -0.2531(9) 0.1577(4) 0.7094(11) 0.058(3) Uani 0.571(6) 1 d PDU B 1
H2A H -0.2139 0.1303 0.7253 0.070 Uiso 0.571(6) 1 calc PR B 1
C3 C -0.3740(11) 0.1597(5) 0.6706(9) 0.083(3) Uani 0.571(6) 1 d PDU B 1
H3A H -0.4193 0.1334 0.6560 0.100 Uiso 0.571(6) 1 calc PR B 1
C4 C -0.4328(15) 0.2004(6) 0.6520(19) 0.095(5) Uani 0.571(6) 1 d PDU B 1
H4A H -0.5175 0.2009 0.6245 0.114 Uiso 0.571(6) 1 calc PR B 1
C5 C -0.3743(12) 0.2380(5) 0.6714(16) 0.090(4) Uani 0.571(6) 1 d PDU B 1
H5A H -0.4166 0.2650 0.6587 0.108 Uiso 0.571(6) 1 calc PR B 1
C6 C -0.2479(14) 0.2374(6) 0.711(3) 0.061(4) Uani 0.571(6) 1 d PDU B 1
C7 C -0.1798(9) 0.2754(3) 0.7359(7) 0.078(3) Uani 0.571(6) 1 d PDU B 1
H7A H -0.2195 0.3031 0.7289 0.094 Uiso 0.571(6) 1 calc PR B 1
C8 C -0.0594(10) 0.2733(3) 0.7690(8) 0.066(3) Uani 0.571(6) 1 d PDU B 1
H8A H -0.0130 0.2992 0.7857 0.079 Uiso 0.571(6) 1 calc PR B 1
C9 C -0.0025(11) 0.2320(4) 0.7788(15) 0.045(3) Uani 0.571(6) 1 d PDU B 1
C10 C 0.1273(11) 0.2251(4) 0.8105(13) 0.046(3) Uani 0.571(6) 1 d PDU B 1
C11 C 0.3164(12) 0.2439(6) 0.8606(15) 0.058(3) Uani 0.571(6) 1 d PDU B 1
C12 C 0.4240(10) 0.2662(4) 0.8878(9) 0.081(3) Uani 0.571(6) 1 d PDU B 1
H12A H 0.4283 0.2972 0.8929 0.097 Uiso 0.571(6) 1 calc PR B 1
C13 C 0.5239(13) 0.2399(5) 0.9069(15) 0.094(4) Uani 0.571(6) 1 d PDU B 1
H13A H 0.6012 0.2537 0.9256 0.112 Uiso 0.571(6) 1 calc PR B 1
C14 C 0.5235(14) 0.1946(5) 0.9016(19) 0.085(4) Uani 0.571(6) 1 d PDU B 1
H14A H 0.5980 0.1788 0.9185 0.102 Uiso 0.571(6) 1 calc PR B 1
C15 C 0.4137(11) 0.1723(4) 0.8714(10) 0.070(3) Uani 0.571(6) 1 d PDU B 1
H15A H 0.4108 0.1412 0.8670 0.084 Uiso 0.571(6) 1 calc PR B 1
C16 C 0.3079(17) 0.1980(7) 0.848(3) 0.055(4) Uani 0.571(6) 1 d PDU B 1
O1X O -0.1096(8) 0.2589(3) 0.7406(8) 0.059(2) Uani 0.429(6) 1 d PDU B 2
N1X N 0.1674(16) 0.1970(6) 0.804(3) 0.039(4) Uani 0.429(6) 1 d PDU B 2
N2X N -0.0783(19) 0.1857(6) 0.745(3) 0.042(4) Uani 0.429(6) 1 d PDU B 2
C1X C 0.291(2) 0.2021(8) 0.836(4) 0.050(4) Uani 0.429(6) 1 d PDU B 2
C2X C 0.3654(12) 0.1648(5) 0.8470(14) 0.062(4) Uani 0.429(6) 1 d PDU B 2
H2XA H 0.3309 0.1368 0.8301 0.074 Uiso 0.429(6) 1 calc PR B 2
C3X C 0.4872(14) 0.1688(6) 0.8817(14) 0.081(4) Uani 0.429(6) 1 d PDU B 2
H3XA H 0.5369 0.1434 0.8929 0.097 Uiso 0.429(6) 1 calc PR B 2
C4X C 0.541(2) 0.2107(7) 0.901(3) 0.092(6) Uani 0.429(6) 1 d PDU B 2
H4XA H 0.6256 0.2130 0.9267 0.110 Uiso 0.429(6) 1 calc PR B 2
C5X C 0.4732(13) 0.2468(6) 0.8843(19) 0.079(4) Uani 0.429(6) 1 d PDU B 2
H5XA H 0.5104 0.2747 0.8970 0.095 Uiso 0.429(6) 1 calc PR B 2
C6X C 0.3459(13) 0.2437(7) 0.847(2) 0.052(4) Uani 0.429(6) 1 d PDU B 2
C7X C 0.2702(10) 0.2801(4) 0.8305(8) 0.066(3) Uani 0.429(6) 1 d PDU B 2
H7XA H 0.3049 0.3085 0.8393 0.079 Uiso 0.429(6) 1 calc PR B 2
C8X C 0.1495(11) 0.2757(4) 0.8020(10) 0.057(3) Uani 0.429(6) 1 d PDU B 2
H8XA H 0.0981 0.3008 0.7907 0.068 Uiso 0.429(6) 1 calc PR B 2
C9X C 0.0994(13) 0.2334(5) 0.7889(17) 0.044(3) Uani 0.429(6) 1 d PDU B 2
C10X C -0.0292(14) 0.2239(6) 0.759(2) 0.044(3) Uani 0.429(6) 1 d PDU B 2
C11X C -0.2222(17) 0.2386(8) 0.714(5) 0.060(4) Uani 0.429(6) 1 d PDU B 2
C12X C -0.3353(13) 0.2569(5) 0.6869(18) 0.079(4) Uani 0.429(6) 1 d PDU B 2
H12B H -0.3480 0.2876 0.6880 0.094 Uiso 0.429(6) 1 calc PR B 2
C13X C -0.4292(14) 0.2282(6) 0.658(2) 0.081(4) Uani 0.429(6) 1 d PDU B 2
H13B H -0.5086 0.2400 0.6370 0.098 Uiso 0.429(6) 1 calc PR B 2
C14X C -0.4164(16) 0.1830(6) 0.659(2) 0.071(5) Uani 0.429(6) 1 d PDU B 2
H14B H -0.4856 0.1649 0.6376 0.085 Uiso 0.429(6) 1 calc PR B 2
C15X C -0.3019(13) 0.1644(5) 0.6902(14) 0.060(4) Uani 0.429(6) 1 d PDU B 2
H15B H -0.2911 0.1335 0.6927 0.072 Uiso 0.429(6) 1 calc PR B 2
C16X C -0.203(2) 0.1929(9) 0.718(4) 0.050(4) Uani 0.429(6) 1 d PDU B 2
C17 C -0.1040(3) 0.04823(11) 0.8086(3) 0.0392(8) Uani 1 1 d . . .
C18 C -0.1259(4) 0.04072(13) 0.7089(3) 0.0525(10) Uani 1 1 d . B .
H18A H -0.0766 0.0550 0.6686 0.063 Uiso 1 1 calc R . .
C19 C -0.2182(4) 0.01286(15) 0.6670(3) 0.0669(13) Uani 1 1 d . . .
H19A H -0.2314 0.0079 0.5986 0.080 Uiso 1 1 calc R B .
C20 C -0.2908(4) -0.00761(15) 0.7240(4) 0.0680(14) Uani 1 1 d . B .
H20A H -0.3548 -0.0266 0.6951 0.082 Uiso 1 1 calc R . .
C21 C -0.2710(4) -0.00070(15) 0.8229(4) 0.0686(13) Uani 1 1 d . . .
H21A H -0.3213 -0.0149 0.8625 0.082 Uiso 1 1 calc R B .
C22 C -0.1777(4) 0.02694(13) 0.8650(3) 0.0555(11) Uani 1 1 d . B .
H22A H -0.1641 0.0313 0.9336 0.067 Uiso 1 1 calc R . .
C23 C -0.0118(3) 0.09893(12) 0.9779(3) 0.0428(9) Uani 1 1 d . . .
C24 C 0.0632(4) 0.08884(14) 1.0646(3) 0.0548(11) Uani 1 1 d . B .
H24A H 0.1376 0.0733 1.0638 0.066 Uiso 1 1 calc R . .
C25 C 0.0305(5) 0.10119(16) 1.1531(3) 0.0721(14) Uani 1 1 d . . .
H25A H 0.0825 0.0940 1.2124 0.087 Uiso 1 1 calc R B .
C26 C -0.0757(5) 0.12364(17) 1.1549(4) 0.0772(15) Uani 1 1 d . B .
H26A H -0.0979 0.1319 1.2155 0.093 Uiso 1 1 calc R . .
C27 C -0.1509(5) 0.13443(17) 1.0689(4) 0.0793(15) Uani 1 1 d . . .
H27A H -0.2249 0.1501 1.0703 0.095 Uiso 1 1 calc R B .
C28 C -0.1190(4) 0.12256(15) 0.9813(3) 0.0639(12) Uani 1 1 d . B .
H28A H -0.1705 0.1306 0.9223 0.077 Uiso 1 1 calc R . .
C29 C 0.1547(3) 0.04738(11) 0.8819(3) 0.0386(8) Uani 1 1 d . . .
C30 C 0.1500(4) 0.00367(12) 0.8561(3) 0.0480(10) Uani 1 1 d . B .
H30A H 0.0729 -0.0099 0.8340 0.058 Uiso 1 1 calc R . .
C31 C 0.2580(4) -0.02075(14) 0.8623(3) 0.0593(11) Uani 1 1 d . . .
H31A H 0.2544 -0.0506 0.8433 0.071 Uiso 1 1 calc R B .
C32 C 0.3683(4) -0.00159(16) 0.8957(3) 0.0653(13) Uani 1 1 d . B .
H32A H 0.4417 -0.0182 0.8991 0.078 Uiso 1 1 calc R . .
C33 C 0.3744(4) 0.04142(16) 0.9244(3) 0.0648(13) Uani 1 1 d . . .
H33A H 0.4515 0.0544 0.9488 0.078 Uiso 1 1 calc R B .
C34 C 0.2684(4) 0.06576(14) 0.9177(3) 0.0537(11) Uani 1 1 d . B .
H34A H 0.2730 0.0955 0.9378 0.064 Uiso 1 1 calc R . .
C35 C -0.0222(3) 0.10630(13) 0.5135(3) 0.0465(9) Uani 1 1 d . . .
C36 C -0.1441(4) 0.11750(15) 0.5077(3) 0.0640(12) Uani 1 1 d . B .
H36A H -0.1664 0.1403 0.5478 0.077 Uiso 1 1 calc R . .
C37 C -0.2348(4) 0.0960(2) 0.4442(4) 0.0822(16) Uani 1 1 d . . .
H37A H -0.3182 0.1047 0.4392 0.099 Uiso 1 1 calc R B .
C38 C -0.2037(5) 0.0622(2) 0.3889(4) 0.0897(18) Uani 1 1 d . B .
H38A H -0.2654 0.0474 0.3451 0.108 Uiso 1 1 calc R . .
C39 C -0.0849(5) 0.0497(2) 0.3963(4) 0.0985(19) Uani 1 1 d . . .
H39A H -0.0643 0.0254 0.3594 0.118 Uiso 1 1 calc R B .
C40 C 0.0069(4) 0.07186(16) 0.4572(3) 0.0730(14) Uani 1 1 d . B .
H40A H 0.0902 0.0633 0.4603 0.088 Uiso 1 1 calc R . .
C41 C 0.2355(3) 0.10858(13) 0.5847(3) 0.0481(10) Uani 1 1 d . . .
C42 C 0.2892(4) 0.07802(15) 0.6528(3) 0.0657(12) Uani 1 1 d . B .
H42A H 0.2543 0.0726 0.7097 0.079 Uiso 1 1 calc R . .
C43 C 0.3943(5) 0.05534(19) 0.6380(4) 0.0865(17) Uani 1 1 d . . .
H43A H 0.4305 0.0343 0.6843 0.104 Uiso 1 1 calc R B .
C44 C 0.4445(5) 0.0634(2) 0.5572(5) 0.0884(17) Uani 1 1 d . B .
H44A H 0.5160 0.0479 0.5476 0.106 Uiso 1 1 calc R . .
C45 C 0.3945(4) 0.09329(18) 0.4899(4) 0.0765(14) Uani 1 1 d . . .
H45A H 0.4309 0.0987 0.4338 0.092 Uiso 1 1 calc R B .
C46 C 0.2904(4) 0.11580(15) 0.5034(3) 0.0609(12) Uani 1 1 d . B .
H46A H 0.2557 0.1367 0.4561 0.073 Uiso 1 1 calc R . .
C47 C 0.1025(4) 0.19048(13) 0.5625(3) 0.0479(10) Uani 1 1 d . . .
C48 C 0.2101(4) 0.21330(14) 0.5907(3) 0.0626(12) Uani 1 1 d . B .
H48A H 0.2822 0.1980 0.6190 0.075 Uiso 1 1 calc R . .
C49 C 0.2145(5) 0.25834(17) 0.5782(4) 0.0783(15) Uani 1 1 d . . .
H49A H 0.2898 0.2735 0.5969 0.094 Uiso 1 1 calc R B .
C50 C 0.1112(7) 0.28112(17) 0.5391(4) 0.0890(18) Uani 1 1 d . B .
H50A H 0.1140 0.3120 0.5326 0.107 Uiso 1 1 calc R . .
C51 C 0.0047(5) 0.25900(17) 0.5096(4) 0.0800(15) Uani 1 1 d . . .
H51A H -0.0667 0.2746 0.4809 0.096 Uiso 1 1 calc R B .
C52 C -0.0007(4) 0.21420(15) 0.5208(3) 0.0626(12) Uani 1 1 d . B .
H52A H -0.0759 0.1993 0.4997 0.075 Uiso 1 1 calc R . .

loop_
_atom_site_aniso_label
_atom_site_aniso_U_11
_atom_site_aniso_U_22
_atom_site_aniso_U_33
_atom_site_aniso_U_23
_atom_site_aniso_U_13
_atom_site_aniso_U_12
Cu1 0.0465(3) 0.0319(2) 0.0410(3) 0.0035(2) 0.00722(19) 0.0001(2)
P1 0.0441(5) 0.0316(5) 0.0389(5) 0.0033(4) 0.0072(4) -0.0004(4)
P2 0.0449(5) 0.0423(5) 0.0366(5) 0.0027(5) 0.0052(4) 0.0006(5)
P3 0.0629(7) 0.0477(7) 0.0814(9) -0.0063(6) 0.0093(7) -0.0038(6)
F1 0.074(4) 0.139(6) 0.164(9) 0.005(6) 0.041(5) 0.009(4)
F2 0.088(5) 0.100(7) 0.107(5) 0.037(4) 0.001(3) -0.007(4)
F3 0.103(7) 0.159(8) 0.210(13) 0.003(9) 0.101(8) -0.002(6)
F4 0.135(7) 0.105(7) 0.260(13) 0.100(7) 0.038(7) 0.049(6)
F5 0.146(8) 0.127(6) 0.130(6) -0.059(4) -0.038(6) 0.007(5)
F6 0.206(12) 0.121(6) 0.098(6) -0.050(4) -0.029(7) -0.018(7)
F1X 0.061(8) 0.167(16) 0.22(2) -0.056(15) -0.015(11) -0.038(9)
F2X 0.19(2) 0.026(7) 0.30(3) -0.001(12) 0.05(2) 0.013(9)
F3X 0.087(10) 0.129(15) 0.138(16) 0.043(13) -0.031(11) -0.041(10)
F4X 0.183(19) 0.057(9) 0.140(15) 0.036(9) -0.063(13) -0.051(11)
F5X 0.22(3) 0.21(2) 0.113(14) -0.080(13) 0.080(16) 0.01(2)
F6X 0.175(17) 0.169(15) 0.106(11) -0.050(10) 0.040(11) -0.046(12)
O1 0.083(5) 0.046(4) 0.061(4) -0.006(3) 0.021(4) -0.021(3)
N1 0.049(5) 0.035(6) 0.048(8) 0.002(6) 0.015(5) 0.010(4)
N2 0.060(5) 0.042(5) 0.040(7) 0.000(6) 0.013(5) -0.004(4)
C1 0.049(5) 0.052(6) 0.049(8) 0.015(7) 0.022(6) 0.010(4)
C2 0.044(6) 0.066(5) 0.067(7) 0.000(5) 0.014(6) 0.007(4)
C3 0.048(6) 0.103(7) 0.098(8) 0.005(7) 0.007(7) 0.008(6)
C4 0.053(6) 0.112(11) 0.119(10) 0.008(15) 0.011(7) 0.026(7)
C5 0.068(7) 0.098(8) 0.105(11) 0.022(11) 0.017(10) 0.031(6)
C6 0.068(7) 0.064(5) 0.056(7) 0.013(6) 0.021(9) 0.027(5)
C7 0.090(6) 0.054(5) 0.096(7) 0.017(5) 0.029(5) 0.025(4)
C8 0.096(6) 0.032(5) 0.073(7) 0.000(5) 0.022(6) 0.013(4)
C9 0.067(5) 0.030(5) 0.042(8) 0.003(5) 0.021(5) 0.001(4)
C10 0.067(5) 0.033(6) 0.040(7) -0.007(5) 0.012(5) -0.009(4)
C11 0.071(6) 0.069(5) 0.037(6) -0.006(5) 0.022(6) -0.026(5)
C12 0.086(6) 0.092(7) 0.067(6) -0.024(6) 0.023(6) -0.041(5)
C13 0.076(7) 0.119(9) 0.086(10) -0.011(10) 0.013(8) -0.041(7)
C14 0.057(6) 0.115(9) 0.077(8) 0.017(12) -0.002(6) -0.016(7)
C15 0.055(7) 0.082(6) 0.072(9) 0.014(5) 0.009(8) -0.012(5)
C16 0.056(5) 0.062(6) 0.048(10) 0.000(7) 0.011(6) -0.017(4)
O1X 0.075(5) 0.033(5) 0.074(6) -0.001(4) 0.027(5) 0.009(4)
N1X 0.046(5) 0.033(7) 0.042(11) -0.006(8) 0.019(6) -0.011(4)
N2X 0.051(6) 0.035(6) 0.044(10) 0.006(7) 0.023(6) 0.001(4)
C1X 0.054(6) 0.054(6) 0.046(12) -0.002(8) 0.019(8) -0.013(5)
C2X 0.056(8) 0.067(7) 0.061(9) 0.016(7) 0.005(7) -0.008(6)
C3X 0.056(7) 0.096(8) 0.093(10) 0.022(9) 0.016(9) -0.009(8)
C4X 0.064(8) 0.106(12) 0.098(12) 0.017(16) -0.007(9) -0.024(7)
C5X 0.058(8) 0.096(9) 0.084(12) -0.004(10) 0.016(9) -0.030(7)
C6X 0.056(6) 0.064(6) 0.044(9) -0.013(6) 0.029(6) -0.025(5)
C7X 0.084(6) 0.053(6) 0.067(7) -0.018(6) 0.030(6) -0.018(5)
C8X 0.080(6) 0.039(6) 0.061(9) -0.007(6) 0.041(6) -0.008(5)
C9X 0.067(6) 0.030(6) 0.039(10) 0.000(5) 0.027(7) -0.003(4)
C10X 0.059(6) 0.034(7) 0.044(10) 0.000(7) 0.021(6) 0.008(4)
C11X 0.059(6) 0.055(6) 0.073(10) 0.013(8) 0.031(10) 0.017(5)
C12X 0.071(7) 0.062(7) 0.107(11) 0.012(9) 0.026(8) 0.026(6)
C13X 0.062(8) 0.082(9) 0.100(11) 0.007(11) 0.011(10) 0.024(7)
C14X 0.041(7) 0.078(9) 0.097(12) -0.015(12) 0.021(7) 0.017(7)
C15X 0.041(8) 0.063(7) 0.076(10) 0.004(6) 0.012(10) 0.007(6)
C16X 0.048(6) 0.047(6) 0.059(10) -0.006(8) 0.017(8) 0.011(5)
C17 0.039(2) 0.0358(19) 0.044(2) 0.0084(17) 0.0098(17) 0.0003(16)
C18 0.058(2) 0.049(2) 0.050(3) 0.005(2) 0.009(2) -0.008(2)
C19 0.075(3) 0.062(3) 0.057(3) -0.005(2) -0.007(2) -0.013(3)
C20 0.050(3) 0.055(3) 0.092(4) 0.004(3) -0.008(3) -0.017(2)
C21 0.060(3) 0.065(3) 0.080(4) 0.017(3) 0.011(3) -0.016(2)
C22 0.056(2) 0.055(3) 0.054(3) 0.009(2) 0.006(2) -0.011(2)
C23 0.046(2) 0.036(2) 0.048(2) -0.0012(18) 0.0125(18) -0.0070(17)
C24 0.067(3) 0.054(3) 0.044(2) 0.001(2) 0.010(2) -0.002(2)
C25 0.092(4) 0.078(3) 0.047(3) -0.002(2) 0.015(3) -0.011(3)
C26 0.102(4) 0.081(4) 0.057(3) -0.015(3) 0.036(3) -0.016(3)
C27 0.081(3) 0.081(4) 0.083(4) -0.016(3) 0.036(3) 0.006(3)
C28 0.063(3) 0.068(3) 0.063(3) -0.006(2) 0.016(2) 0.011(2)
C29 0.048(2) 0.036(2) 0.0318(19) 0.0052(16) 0.0063(16) 0.0016(17)
C30 0.052(2) 0.043(2) 0.049(2) -0.0016(19) 0.0086(19) 0.0012(19)
C31 0.069(3) 0.047(2) 0.061(3) -0.001(2) 0.008(2) 0.016(2)
C32 0.059(3) 0.076(3) 0.059(3) 0.010(3) 0.004(2) 0.026(3)
C33 0.049(3) 0.079(3) 0.061(3) 0.004(3) -0.004(2) 0.005(2)
C34 0.051(2) 0.053(2) 0.054(3) 0.002(2) 0.001(2) -0.001(2)
C35 0.048(2) 0.055(2) 0.035(2) 0.0007(19) 0.0038(17) -0.0023(19)
C36 0.056(3) 0.070(3) 0.065(3) -0.010(2) 0.006(2) -0.003(2)
C37 0.048(3) 0.122(5) 0.072(4) -0.005(3) -0.004(2) -0.009(3)
C38 0.083(4) 0.115(5) 0.066(4) -0.024(3) -0.004(3) -0.024(4)
C39 0.092(4) 0.107(5) 0.090(4) -0.048(4) -0.003(3) -0.005(4)
C40 0.069(3) 0.076(3) 0.069(3) -0.026(3) -0.001(3) -0.003(3)
C41 0.046(2) 0.053(2) 0.046(2) -0.004(2) 0.0109(18) -0.0004(19)
C42 0.068(3) 0.076(3) 0.055(3) 0.009(2) 0.016(2) 0.018(3)
C43 0.072(3) 0.102(4) 0.089(4) 0.017(3) 0.024(3) 0.033(3)
C44 0.067(3) 0.102(4) 0.101(5) -0.010(4) 0.027(3) 0.027(3)
C45 0.071(3) 0.097(4) 0.071(3) -0.009(3) 0.036(3) -0.004(3)
C46 0.060(3) 0.075(3) 0.050(3) 0.002(2) 0.018(2) 0.004(2)
C47 0.058(2) 0.051(2) 0.035(2) 0.0107(18) 0.0100(18) -0.004(2)
C48 0.074(3) 0.055(3) 0.059(3) 0.007(2) 0.013(2) -0.008(2)
C49 0.102(4) 0.061(3) 0.076(4) 0.008(3) 0.028(3) -0.024(3)
C50 0.154(6) 0.048(3) 0.074(4) 0.016(3) 0.048(4) 0.005(4)
C51 0.101(4) 0.067(3) 0.077(4) 0.029(3) 0.031(3) 0.025(3)
C52 0.071(3) 0.058(3) 0.059(3) 0.020(2) 0.013(2) 0.009(2)

loop_
_atom_type_symbol
_atom_type_description
_atom_type_scat_dispersion_real
_atom_type_scat_dispersion_imag
_atom_type_scat_source
C C 0.0033 0.0016 'International Tables Vol C Tables 4.2.6.8 and 6.1.1.4'
H H 0.0000 0.0000 'International Tables Vol C Tables 4.2.6.8 and 6.1.1.4'
Cu Cu 0.3201 1.2651 'International Tables Vol C Tables 4.2.6.8 and 6.1.1.4'
F F 0.0171 0.0103 'International Tables Vol C Tables 4.2.6.8 and 6.1.1.4'
N N 0.0061 0.0033 'International Tables Vol C Tables 4.2.6.8 and 6.1.1.4'
O O 0.0106 0.0060 'International Tables Vol C Tables 4.2.6.8 and 6.1.1.4'
P P 0.1023 0.0942 'International Tables Vol C Tables 4.2.6.8 and 6.1.1.4'

loop_
_geom_angle_atom_site_label_1
_geom_angle_atom_site_label_2
_geom_angle_atom_site_label_3
_geom_angle
N2X Cu1 N2 88.1(6)
N2X Cu1 N1 9.1(9)
N2 Cu1 N1 79.3(4)
N2X Cu1 N1X 79.9(5)
N2 Cu1 N1X 9.5(9)
N1 Cu1 N1X 71.3(6)
N2X Cu1 P1 113.4(10)
N2 Cu1 P1 117.7(7)
N1 Cu1 P1 115.6(8)
N1X Cu1 P1 125.3(9)
N2X Cu1 P2 101.1(12)
N2 Cu1 P2 101.2(9)
N1 Cu1 P2 104.7(9)
N1X Cu1 P2 98.1(10)
P1 Cu1 P2 127.40(4)
C29 P1 C17 104.23(16)
C29 P1 C23 105.94(17)
C17 P1 C23 103.47(17)
C29 P1 Cu1 111.33(12)
C17 P1 Cu1 114.14(12)
C23 P1 Cu1 116.60(12)
C41 P2 C47 105.08(19)
C41 P2 C35 102.97(18)
C47 P2 C35 107.02(18)
C41 P2 Cu1 117.48(13)
C47 P2 Cu1 105.35(13)
C35 P2 Cu1 117.92(13)
F5X P3 F3 126.5(11)
F5X P3 F4 88.7(11)
F3 P3 F4 94.9(6)
F5X P3 F1X 97.9(11)
F3 P3 F1X 135.3(10)
F4 P3 F1X 80.4(9)
F5X P3 F6 138.1(12)
F3 P3 F6 94.4(6)
F4 P3 F6 96.9(6)
F1X P3 F6 43.2(7)
F5X P3 F2X 99.3(13)
F3 P3 F2X 85.6(11)
F4 P3 F2X 169.7(12)
F1X P3 F2X 92.0(10)
F6 P3 F2X 72.8(10)
F5X P3 F3X 94.5(11)
F3 P3 F3X 32.0(7)
F4 P3 F3X 96.6(9)
F1X P3 F3X 167.1(12)
F6 P3 F3X 125.6(10)
F2X P3 F3X 89.3(11)
F5X P3 F2 83.5(10)
F3 P3 F2 90.4(5)
F4 P3 F2 172.2(7)
F1X P3 F2 99.8(9)
F6 P3 F2 88.4(5)
F2X P3 F2 16.8(12)
F3X P3 F2 84.9(8)
F5X P3 F4X 94.6(11)
F3 P3 F4X 84.0(10)
F4 P3 F4X 10.9(12)
F1X P3 F4X 88.7(9)
F6 P3 F4X 98.4(7)
F2X P3 F4X 165.8(14)
F3X P3 F4X 87.0(9)
F2 P3 F4X 171.4(7)
F5X P3 F1 49.6(11)
F3 P3 F1 175.1(6)
F4 P3 F1 88.1(5)
F1X P3 F1 49.0(9)
F6 P3 F1 89.0(5)
F2X P3 F1 92.1(10)
F3X P3 F1 143.8(9)
F2 P3 F1 86.2(4)
F4X P3 F1 98.9(9)
F5X P3 F5 37.0(10)
F3 P3 F5 89.5(5)
F4 P3 F5 89.7(6)
F1X P3 F5 134.4(10)
F6 P3 F5 171.9(6)
F2X P3 F5 100.6(11)
F3X P3 F5 57.7(8)
F2 P3 F5 84.5(5)
F4X P3 F5 88.9(7)
F1 P3 F5 86.6(5)
F5X P3 F6X 174.5(11)
F3 P3 F6X 49.0(6)
F4 P3 F6X 88.6(8)
F1X P3 F6X 86.3(10)
F6 P3 F6X 47.1(6)
F2X P3 F6X 83.9(11)
F3X P3 F6X 81.0(9)
F2 P3 F6X 99.2(7)
F4X P3 F6X 82.0(10)
F1 P3 F6X 135.1(8)
F5 P3 F6X 138.1(8)
C10 O1 C11 103.7(9)
C9 N1 C1 117.5(13)
C9 N1 Cu1 112.5(10)
C1 N1 Cu1 128.7(12)
C10 N2 C16 105.5(14)
C10 N2 Cu1 108.2(10)
C16 N2 Cu1 145.4(13)
N1 C1 C6 121.7(15)
N1 C1 C2 117.5(16)
C6 C1 C2 120.7(15)
C3 C2 C1 118.2(13)
C3 C2 H2A 120.9
C1 C2 H2A 120.9
C2 C3 C4 120.5(13)
C2 C3 H3A 119.7
C4 C3 H3A 119.7
C5 C4 C3 122.3(14)
C5 C4 H4A 118.8
C3 C4 H4A 118.8
C4 C5 C6 119.0(15)
C4 C5 H5A 120.5
C6 C5 H5A 120.5
C7 C6 C1 118.3(13)
C7 C6 C5 122.7(15)
C1 C6 C5 118.9(16)
C8 C7 C6 120.6(10)
C8 C7 H7A 119.7
C6 C7 H7A 119.7
C7 C8 C9 118.7(9)
C7 C8 H8A 120.7
C9 C8 H8A 120.7
N1 C9 C8 123.1(11)
N1 C9 C10 112.4(13)
C8 C9 C10 124.5(11)
N2 C10 O1 115.6(10)
N2 C10 C9 126.4(13)
O1 C10 C9 117.9(12)
C12 C11 O1 127.4(15)
C12 C11 C16 124.4(15)
O1 C11 C16 108.0(13)
C13 C12 C11 113.6(13)
C13 C12 H12A 123.2
C11 C12 H12A 123.2
C12 C13 C14 125.9(13)
C12 C13 H13A 117.0
C14 C13 H13A 117.0
C13 C14 C15 120.0(13)
C13 C14 H14A 120.0
C15 C14 H14A 120.0
C14 C15 C16 116.5(14)
C14 C15 H15A 121.8
C16 C15 H15A 121.8
C15 C16 N2 133.3(18)
C15 C16 C11 119.4(16)
N2 C16 C11 107.2(14)
C10X O1X C11X 103.0(12)
C9X N1X C1X 117.3(17)
C9X N1X Cu1 110.7(11)
C1X N1X Cu1 131.7(14)
C10X N2X C16X 105.7(17)
C10X N2X Cu1 109.8(13)
C16X N2X Cu1 144.1(14)
N1X C1X C2X 118(2)
N1X C1X C6X 121.7(18)
C2X C1X C6X 119.4(18)
C3X C2X C1X 119.6(16)
C3X C2X H2XA 120.2
C1X C2X H2XA 120.2
C2X C3X C4X 120.5(16)
C2X C3X H3XA 119.8
C4X C3X H3XA 119.8
C5X C4X C3X 120.8(18)
C5X C4X H4XA 119.6
C3X C4X H4XA 119.6
C4X C5X C6X 120.0(18)
C4X C5X H5XA 120.0
C6X C5X H5XA 120.0
C7X C6X C1X 118.0(14)
C7X C6X C5X 122.8(18)
C1X C6X C5X 119.0(19)
C8X C7X C6X 121.0(13)
C8X C7X H7XA 119.5
C6X C7X H7XA 119.5
C7X C8X C9X 118.9(11)
C7X C8X H8XA 120.6
C9X C8X H8XA 120.6
N1X C9X C8X 123.0(13)
N1X C9X C10X 112.2(16)
C8X C9X C10X 124.7(14)
N2X C10X O1X 115.5(13)
N2X C10X C9X 126.5(17)
O1X C10X C9X 118.0(15)
C12X C11X O1X 129.2(19)
C12X C11X C16X 122.6(18)
O1X C11X C16X 108.2(16)
C11X C12X C13X 115.8(15)
C11X C12X H12B 122.1
C13X C12X H12B 122.1
C12X C13X C14X 124.4(15)
C12X C13X H13B 117.8
C14X C13X H13B 117.8
C15X C14X C13X 119.6(15)
C15X C14X H14B 120.2
C13X C14X H14B 120.2
C14X C15X C16X 117.3(17)
C14X C15X H15B 121.3
C16X C15X H15B 121.3
N2X C16X C15X 132(2)
N2X C16X C11X 107.5(17)
C15X C16X C11X 120(2)
C22 C17 C18 117.9(4)
C22 C17 P1 123.6(3)
C18 C17 P1 118.5(3)
C19 C18 C17 121.2(4)
C19 C18 H18A 119.4
C17 C18 H18A 119.4
C20 C19 C18 120.0(4)
C20 C19 H19A 120.0
C18 C19 H19A 120.0
C19 C20 C21 119.9(4)
C19 C20 H20A 120.1
C21 C20 H20A 120.1
C20 C21 C22 120.1(4)
C20 C21 H21A 119.9
C22 C21 H21A 119.9
C17 C22 C21 120.8(4)
C17 C22 H22A 119.6
C21 C22 H22A 119.6
C24 C23 C28 118.5(4)
C24 C23 P1 123.5(3)
C28 C23 P1 118.0(3)
C23 C24 C25 120.4(4)
C23 C24 H24A 119.8
C25 C24 H24A 119.8
C26 C25 C24 120.2(5)
C26 C25 H25A 119.9
C24 C25 H25A 119.9
C25 C26 C27 120.1(5)
C25 C26 H26A 119.9
C27 C26 H26A 119.9
C28 C27 C26 120.0(5)
C28 C27 H27A 120.0
C26 C27 H27A 120.0
C27 C28 C23 120.8(4)
C27 C28 H28A 119.6
C23 C28 H28A 119.6
C30 C29 C34 118.5(4)
C30 C29 P1 123.4(3)
C34 C29 P1 117.7(3)
C29 C30 C31 120.3(4)
C29 C30 H30A 119.8
C31 C30 H30A 119.8
C32 C31 C30 119.9(4)
C32 C31 H31A 120.1
C30 C31 H31A 120.1
C31 C32 C33 120.5(4)
C31 C32 H32A 119.7
C33 C32 H32A 119.7
C32 C33 C34 119.9(4)
C32 C33 H33A 120.1
C34 C33 H33A 120.1
C33 C34 C29 120.9(4)
C33 C34 H34A 119.6
C29 C34 H34A 119.6
C36 C35 C40 118.2(4)
C36 C35 P2 119.0(3)
C40 C35 P2 122.6(3)
C35 C36 C37 121.0(5)
C35 C36 H36A 119.5
C37 C36 H36A 119.5
C38 C37 C36 119.6(5)
C38 C37 H37A 120.2
C36 C37 H37A 120.2
C39 C38 C37 120.2(5)
C39 C38 H38A 119.9
C37 C38 H38A 119.9
C38 C39 C40 120.7(5)
C38 C39 H39A 119.7
C40 C39 H39A 119.7
C35 C40 C39 120.2(5)
C35 C40 H40A 119.9
C39 C40 H40A 119.9
C46 C41 C42 117.9(4)
C46 C41 P2 123.9(3)
C42 C41 P2 118.1(3)
C41 C42 C43 120.2(4)
C41 C42 H42A 119.9
C43 C42 H42A 119.9
C44 C43 C42 119.8(5)
C44 C43 H43A 120.1
C42 C43 H43A 120.1
C43 C44 C45 121.2(5)
C43 C44 H44A 119.4
C45 C44 H44A 119.4
C44 C45 C46 119.6(5)
C44 C45 H45A 120.2
C46 C45 H45A 120.2
C45 C46 C41 121.3(4)
C45 C46 H46A 119.4
C41 C46 H46A 119.4
C48 C47 C52 117.6(4)
C48 C47 P2 118.9(3)
C52 C47 P2 122.3(3)
C47 C48 C49 120.8(5)
C47 C48 H48A 119.6
C49 C48 H48A 119.6
C50 C49 C48 120.6(5)
C50 C49 H49A 119.7
C48 C49 H49A 119.7
C51 C50 C49 119.3(5)
C51 C50 H50A 120.4
C49 C50 H50A 120.4
C50 C51 C52 120.7(5)
C50 C51 H51A 119.6
C52 C51 H51A 119.6
C51 C52 C47 121.0(5)
C51 C52 H52A 119.5
C47 C52 H52A 119.5

loop_
_geom_bond_atom_site_label_1
_geom_bond_atom_site_label_2
_geom_bond_distance
Cu1 N2X 2.05(2)
Cu1 N2 2.123(19)
Cu1 N1 2.153(17)
Cu1 N1X 2.19(2)
Cu1 P1 2.2347(10)
Cu1 P2 2.2843(11)
P1 C29 1.818(4)
P1 C17 1.819(4)
P1 C23 1.825(4)
P2 C41 1.816(4)
P2 C47 1.827(4)
P2 C35 1.834(4)
P3 F5X 1.384(13)
P3 F3 1.481(7)
P3 F4 1.485(8)
P3 F1X 1.503(11)
P3 F6 1.508(6)
P3 F2X 1.509(14)
P3 F3X 1.585(14)
P3 F2 1.607(8)
P3 F4X 1.608(16)
P3 F1 1.610(6)
P3 F5 1.612(7)
P3 F6X 1.699(14)
O1 C10 1.378(14)
O1 C11 1.378(16)
N1 C9 1.340(12)
N1 C1 1.368(19)
N2 C10 1.288(14)
N2 C16 1.40(2)
C1 C6 1.40(3)
C1 C2 1.404(19)
C2 C3 1.356(11)
C2 H2A 0.9500
C3 C4 1.408(15)
C3 H3A 0.9500
C4 C5 1.323(18)
C4 H4A 0.9500
C5 C6 1.416(17)
C5 H5A 0.9500
C6 C7 1.40(2)
C7 C8 1.335(13)
C7 H7A 0.9500
C8 C9 1.406(15)
C8 H8A 0.9500
C9 C10 1.445(11)
C11 C12 1.367(16)
C11 C16 1.41(3)
C12 C13 1.356(15)
C12 H12A 0.9500
C13 C14 1.385(17)
C13 H13A 0.9500
C14 C15 1.394(15)
C14 H14A 0.9500
C15 C16 1.401(18)
C15 H15A 0.9500
O1X C10X 1.385(17)
O1X C11X 1.385(19)
N1X C9X 1.340(15)
N1X C1X 1.37(2)
N2X C10X 1.289(16)
N2X C16X 1.39(2)
C1X C2X 1.40(2)
C1X C6X 1.40(3)
C2X C3X 1.357(14)
C2X H2XA 0.9500
C3X C4X 1.415(17)
C3X H3XA 0.9500
C4X C5X 1.33(2)
C4X H4XA 0.9500
C5X C6X 1.418(19)
C5X H5XA 0.9500
C6X C7X 1.39(2)
C7X C8X 1.333(14)
C7X H7XA 0.9500
C8X C9X 1.405(17)
C8X H8XA 0.9500
C9X C10X 1.442(13)
C11X C12X 1.363(19)
C11X C16X 1.41(3)
C12X C13X 1.364(17)
C12X H12B 0.9500
C13X C14X 1.389(18)
C13X H13B 0.9500
C14X C15X 1.389(17)
C14X H14B 0.9500
C15X C16X 1.40(2)
C15X H15B 0.9500
C17 C22 1.384(5)
C17 C18 1.386(5)
C18 C19 1.380(5)
C18 H18A 0.9500
C19 C20 1.368(6)
C19 H19A 0.9500
C20 C21 1.372(7)
C20 H20A 0.9500
C21 C22 1.385(6)
C21 H21A 0.9500
C22 H22A 0.9500
C23 C24 1.379(5)
C23 C28 1.394(5)
C24 C25 1.391(6)
C24 H24A 0.9500
C25 C26 1.363(7)
C25 H25A 0.9500
C26 C27 1.379(7)
C26 H26A 0.9500
C27 C28 1.372(6)
C27 H27A 0.9500
C28 H28A 0.9500
C29 C30 1.381(5)
C29 C34 1.390(5)
C30 C31 1.397(5)
C30 H30A 0.9500
C31 C32 1.362(6)
C31 H31A 0.9500
C32 C33 1.372(6)
C32 H32A 0.9500
C33 C34 1.377(6)
C33 H33A 0.9500
C34 H34A 0.9500
C35 C36 1.379(5)
C35 C40 1.381(6)
C36 C37 1.387(6)
C36 H36A 0.9500
C37 C38 1.364(7)
C37 H37A 0.9500
C38 C39 1.354(7)
C38 H38A 0.9500
C39 C40 1.386(6)
C39 H39A 0.9500
C40 H40A 0.9500
C41 C46 1.385(5)
C41 C42 1.391(6)
C42 C43 1.396(6)
C42 H42A 0.9500
C43 C44 1.355(7)
C43 H43A 0.9500
C44 C45 1.358(7)
C44 H44A 0.9500
C45 C46 1.379(6)
C45 H45A 0.9500
C46 H46A 0.9500
C47 C48 1.378(6)
C47 C52 1.394(5)
C48 C49 1.389(6)
C48 H48A 0.9500
C49 C50 1.369(7)
C49 H49A 0.9500
C50 C51 1.360(7)
C50 H50A 0.9500
C51 C52 1.380(6)
C51 H51A 0.9500
C52 H52A 0.9500

loop_
_geom_torsion_atom_site_label_1
_geom_torsion_atom_site_label_2
_geom_torsion_atom_site_label_3
_geom_torsion_atom_site_label_4
_geom_torsion
N2X Cu1 P1 C29 -172.1(9)
N2 Cu1 P1 C29 -71.3(7)
N1 Cu1 P1 C29 -162.3(6)
N1X Cu1 P1 C29 -77.8(7)
P2 Cu1 P1 C29 61.46(14)
N2X Cu1 P1 C17 70.3(9)
N2 Cu1 P1 C17 171.1(7)
N1 Cu1 P1 C17 80.0(6)
N1X Cu1 P1 C17 164.5(7)
P2 Cu1 P1 C17 -56.19(14)
N2X Cu1 P1 C23 -50.4(9)
N2 Cu1 P1 C23 50.4(7)
N1 Cu1 P1 C23 -40.6(6)
N1X Cu1 P1 C23 43.9(7)
P2 Cu1 P1 C23 -176.85(14)
N2X Cu1 P2 C41 162.1(5)
N2 Cu1 P2 C41 71.8(3)
N1 Cu1 P2 C41 153.5(4)
N1X Cu1 P2 C41 80.8(4)
P1 Cu1 P2 C41 -66.66(15)
N2X Cu1 P2 C47 45.5(5)
N2 Cu1 P2 C47 -44.7(3)
N1 Cu1 P2 C47 37.0(4)
N1X Cu1 P2 C47 -35.7(4)
P1 Cu1 P2 C47 176.79(14)
N2X Cu1 P2 C35 -73.7(5)
N2 Cu1 P2 C35 -164.0(3)
N1 Cu1 P2 C35 -82.3(4)
N1X Cu1 P2 C35 -155.0(4)
P1 Cu1 P2 C35 57.53(16)
N2X Cu1 N1 C9 -156(14)
N2 Cu1 N1 C9 10(2)
N1X Cu1 N1 C9 5(2)
P1 Cu1 N1 C9 125.6(18)
P2 Cu1 N1 C9 -89(2)
N2X Cu1 N1 C1 10(10)
N2 Cu1 N1 C1 177(3)
N1X Cu1 N1 C1 171(3)
P1 Cu1 N1 C1 -68(3)
P2 Cu1 N1 C1 78(3)
N2X Cu1 N2 C10 -6(2)
N1 Cu1 N2 C10 -8(2)
N1X Cu1 N2 C10 24(9)
P1 Cu1 N2 C10 -121.5(17)
P2 Cu1 N2 C10 95.0(19)
N2X Cu1 N2 C16 -172(4)
N1 Cu1 N2 C16 -174(4)
N1X Cu1 N2 C16 -142(14)
P1 Cu1 N2 C16 72(4)
P2 Cu1 N2 C16 -71(4)
C9 N1 C1 C6 0(5)
Cu1 N1 C1 C6 -166(3)
C9 N1 C1 C2 -177(3)
Cu1 N1 C1 C2 17(5)
N1 C1 C2 C3 -176(3)
C6 C1 C2 C3 7(5)
C1 C2 C3 C4 -3(3)
C2 C3 C4 C5 0(4)
C3 C4 C5 C6 1(4)
N1 C1 C6 C7 -2(6)
C2 C1 C6 C7 175(3)
N1 C1 C6 C5 177(3)
C2 C1 C6 C5 -6(6)
C4 C5 C6 C7 -179(3)
C4 C5 C6 C1 3(6)
C1 C6 C7 C8 2(5)
C5 C6 C7 C8 -177(3)
C6 C7 C8 C9 0(3)
C1 N1 C9 C8 2(4)
Cu1 N1 C9 C8 170.7(15)
C1 N1 C9 C10 -178(3)
Cu1 N1 C9 C10 -9(3)
C7 C8 C9 N1 -2(3)
C7 C8 C9 C10 177.8(16)
C16 N2 C10 O1 0(3)
Cu1 N2 C10 O1 -171.9(13)
C16 N2 C10 C9 178(3)
Cu1 N2 C10 C9 6(3)
C11 O1 C10 N2 -2(2)
C11 O1 C10 C9 179.6(16)
N1 C9 C10 N2 2(3)
C8 C9 C10 N2 -178(2)
N1 C9 C10 O1 -180(2)
C8 C9 C10 O1 0(3)
C10 O1 C11 C12 178.2(18)
C10 O1 C11 C16 3(2)
O1 C11 C12 C13 -177.3(18)
C16 C11 C12 C13 -3(3)
C11 C12 C13 C14 -1(3)
C12 C13 C14 C15 2(4)
C13 C14 C15 C16 0(4)
C14 C15 C16 N2 -178(4)
C14 C15 C16 C11 -3(4)
C10 N2 C16 C15 178(4)
Cu1 N2 C16 C15 -16(7)
C10 N2 C16 C11 2(4)
Cu1 N2 C16 C11 168(3)
C12 C11 C16 C15 5(5)
O1 C11 C16 C15 -180(3)
C12 C11 C16 N2 -179(2)
O1 C11 C16 N2 -3(3)
N2X Cu1 N1X C9X -8(2)
N2 Cu1 N1X C9X -158(13)
N1 Cu1 N1X C9X -11(2)
P1 Cu1 N1X C9X -119(2)
P2 Cu1 N1X C9X 92(2)
N2X Cu1 N1X C1X 178(4)
N2 Cu1 N1X C1X 28(9)
N1 Cu1 N1X C1X 175(4)
P1 Cu1 N1X C1X 66(4)
P2 Cu1 N1X C1X -82(4)
N2 Cu1 N2X C10X 12(3)
N1 Cu1 N2X C10X 25(10)
N1X Cu1 N2X C10X 7(3)
P1 Cu1 N2X C10X 131(2)
P2 Cu1 N2X C10X -90(3)
N2 Cu1 N2X C16X -177(6)
N1 Cu1 N2X C16X -163(16)
N1X Cu1 N2X C16X 178(6)
P1 Cu1 N2X C16X -57(6)
P2 Cu1 N2X C16X 82(6)
C9X N1X C1X C2X -176(4)
Cu1 N1X C1X C2X -2(6)
C9X N1X C1X C6X -3(6)
Cu1 N1X C1X C6X 171(3)
N1X C1X C2X C3X -178(3)
C6X C1X C2X C3X 10(6)
C1X C2X C3X C4X -4(4)
C2X C3X C4X C5X -1(5)
C3X C4X C5X C6X 1(5)
N1X C1X C6X C7X 4(6)
C2X C1X C6X C7X 176(3)
N1X C1X C6X C5X 178(4)
C2X C1X C6X C5X -10(6)
C4X C5X C6X C7X 178(3)
C4X C5X C6X C1X 5(5)
C1X C6X C7X C8X -2(4)
C5X C6X C7X C8X -175(2)
C6X C7X C8X C9X 0(2)
C1X N1X C9X C8X 1(5)
Cu1 N1X C9X C8X -173.8(18)
C1X N1X C9X C10X -178(3)
Cu1 N1X C9X C10X 7(3)
C7X C8X C9X N1X 0(3)
C7X C8X C9X C10X 180(2)
C16X N2X C10X O1X -1(4)
Cu1 N2X C10X O1X 173.4(19)
C16X N2X C10X C9X 179(3)
Cu1 N2X C10X C9X -6(4)
C11X O1X C10X N2X 1(4)
C11X O1X C10X C9X -180(4)
N1X C9X C10X N2X -1(4)
C8X C9X C10X N2X 180(3)
N1X C9X C10X O1X 180(2)
C8X C9X C10X O1X 0(3)
C10X O1X C11X C12X -179(6)
C10X O1X C11X C16X 0(6)
O1X C11X C12X C13X 176(5)
C16X C11X C12X C13X -4(8)
C11X C12X C13X C14X 2(5)
C12X C13X C14X C15X 0(5)
C13X C14X C15X C16X -2(5)
C10X N2X C16X C15X 177(5)
Cu1 N2X C16X C15X 5(10)
C10X N2X C16X C11X 2(6)
Cu1 N2X C16X C11X -170(5)
C14X C15X C16X N2X -174(5)
C14X C15X C16X C11X 0(7)
C12X C11X C16X N2X 179(5)
O1X C11X C16X N2X -1(7)
C12X C11X C16X C15X 3(9)
O1X C11X C16X C15X -177(4)
C29 P1 C17 C22 90.2(3)
C23 P1 C17 C22 -20.4(4)
Cu1 P1 C17 C22 -148.1(3)
C29 P1 C17 C18 -87.5(3)
C23 P1 C17 C18 161.9(3)
Cu1 P1 C17 C18 34.2(3)
C22 C17 C18 C19 -0.1(6)
P1 C17 C18 C19 177.8(3)
C17 C18 C19 C20 0.6(7)
C18 C19 C20 C21 -0.6(7)
C19 C20 C21 C22 0.0(7)
C18 C17 C22 C21 -0.5(6)
P1 C17 C22 C21 -178.2(3)
C20 C21 C22 C17 0.6(7)
C29 P1 C23 C24 9.0(4)
C17 P1 C23 C24 118.3(3)
Cu1 P1 C23 C24 -115.5(3)
C29 P1 C23 C28 -172.2(3)
C17 P1 C23 C28 -62.8(3)
Cu1 P1 C23 C28 63.4(3)
C28 C23 C24 C25 1.5(6)
P1 C23 C24 C25 -179.7(3)
C23 C24 C25 C26 -0.4(7)
C24 C25 C26 C27 -0.4(8)
C25 C26 C27 C28 0.0(8)
C26 C27 C28 C23 1.1(8)
C24 C23 C28 C27 -1.9(6)
P1 C23 C28 C27 179.2(4)
C17 P1 C29 C30 5.1(4)
C23 P1 C29 C30 113.9(3)
Cu1 P1 C29 C30 -118.4(3)
C17 P1 C29 C34 177.7(3)
C23 P1 C29 C34 -73.5(3)
Cu1 P1 C29 C34 54.2(3)
C34 C29 C30 C31 -2.6(6)
P1 C29 C30 C31 170.0(3)
C29 C30 C31 C32 1.2(6)
C30 C31 C32 C33 0.7(7)
C31 C32 C33 C34 -1.3(7)
C32 C33 C34 C29 -0.1(7)
C30 C29 C34 C33 2.0(6)
P1 C29 C34 C33 -170.9(3)
C41 P2 C35 C36 179.6(3)
C47 P2 C35 C36 -70.0(4)
Cu1 P2 C35 C36 48.4(4)
C41 P2 C35 C40 5.6(4)
C47 P2 C35 C40 116.1(4)
Cu1 P2 C35 C40 -125.5(4)
C40 C35 C36 C37 -2.5(7)
P2 C35 C36 C37 -176.8(4)
C35 C36 C37 C38 2.2(8)
C36 C37 C38 C39 0.2(9)
C37 C38 C39 C40 -2.3(10)
C36 C35 C40 C39 0.5(7)
P2 C35 C40 C39 174.5(4)
C38 C39 C40 C35 2.0(9)
C47 P2 C41 C46 -40.8(4)
C35 P2 C41 C46 71.1(4)
Cu1 P2 C41 C46 -157.5(3)
C47 P2 C41 C42 143.4(3)
C35 P2 C41 C42 -104.7(4)
Cu1 P2 C41 C42 26.7(4)
C46 C41 C42 C43 -0.7(7)
P2 C41 C42 C43 175.4(4)
C41 C42 C43 C44 0.5(8)
C42 C43 C44 C45 -0.1(9)
C43 C44 C45 C46 -0.2(9)
C44 C45 C46 C41 0.0(8)
C42 C41 C46 C45 0.4(7)
P2 C41 C46 C45 -175.4(4)
C41 P2 C47 C48 -45.0(4)
C35 P2 C47 C48 -154.0(3)
Cu1 P2 C47 C48 79.8(3)
C41 P2 C47 C52 148.1(4)
C35 P2 C47 C52 39.1(4)
Cu1 P2 C47 C52 -87.1(4)
C52 C47 C48 C49 0.4(7)
P2 C47 C48 C49 -167.1(4)
C47 C48 C49 C50 1.2(8)
C48 C49 C50 C51 -2.1(8)
C49 C50 C51 C52 1.5(8)
C50 C51 C52 C47 0.0(8)
C48 C47 C52 C51 -1.0(7)
P2 C47 C52 C51 166.1(4)
